data_4069803
loop_
_publ_author_name
'Tanaka, Shin-ichi'
'Komine, Nobuyuki'
'Hirano, Masafumi'
'Komiya, Sanshiro'

_publ_section_title
;
 Synthesis of Heterodinuclear (Carbene)platinum (or palladium) Complex
 That Gives \m-Alkenyl-Type Complex by Deprotonation
;
_journal_issue 18
_journal_name_full Organometallics
_journal_page_first 5368
_journal_paper_doi 10.1021/om900421k
_journal_volume 28
_journal_year 2009
_chemical_formula_moiety 'C22 H23 Cl Co O5 P Pt '
_chemical_formula_sum 'C22 H23 Cl Co O5 P Pt'
_chemical_formula_weight 687.87
_space_group_IT_number 14
_symmetry_cell_setting monoclinic
_symmetry_Int_Tables_number 14
_symmetry_space_group_name_Hall '-P 2yn'
_symmetry_space_group_name_H-M 'P 1 21/n 1'
_cell_angle_alpha 90.0000
_cell_angle_beta 108.42(4)
_cell_angle_gamma 90.0000
_cell_formula_units_Z 4
_cell_length_a 9.935(4)
_cell_length_b 26.390(10)
_cell_length_c 9.775(5)
_cell_measurement_reflns_used 14
_cell_measurement_temperature 200.0
_cell_measurement_theta_max 14.6
_cell_measurement_theta_min 12.7
_cell_volume 2431.5(19)
_computing_cell_refinement WinAFC
_computing_data_collection WinAFC
_computing_data_reduction CrystalStructure
_computing_publication_material 'CrystalStructure 3.8'
_computing_structure_refinement SHELXL
_computing_structure_solution SIR92
_diffrn_measured_fraction_theta_full 0.996
_diffrn_measured_fraction_theta_max 0.996
_diffrn_measurement_device_type 'Rigaku AFC7R'
_diffrn_measurement_method \w
_diffrn_radiation_type 'Mo K\a'
_diffrn_radiation_wavelength 0.71069
_diffrn_reflns_av_R_equivalents 0.084
_diffrn_reflns_limit_h_max 12
_diffrn_reflns_limit_h_min -7
_diffrn_reflns_limit_k_max 34
_diffrn_reflns_limit_k_min 0
_diffrn_reflns_limit_l_max 12
_diffrn_reflns_limit_l_min -12
_diffrn_reflns_number 6716
_diffrn_reflns_theta_full 27.50
_diffrn_reflns_theta_max 27.50
_diffrn_standards_decay_% 0.00
_diffrn_standards_interval_count 0
_diffrn_standards_number 3
_exptl_absorpt_coefficient_mu 6.611
_exptl_absorpt_correction_T_max 0.589
_exptl_absorpt_correction_T_min 0.439
_exptl_absorpt_correction_type psi-scan
_exptl_absorpt_process_details '(North, Phillips & Mathews, 1968)'
_exptl_crystal_colour 'light orange'
_exptl_crystal_density_diffrn 1.879
_exptl_crystal_density_method 'not measured'
_exptl_crystal_description needle
_exptl_crystal_F_000 1328.00
_exptl_crystal_size_max 0.50
_exptl_crystal_size_mid 0.10
_exptl_crystal_size_min 0.08
_refine_diff_density_max 1.67
_refine_diff_density_min -3.34
_refine_ls_extinction_coef 0.00029(14)
_refine_ls_extinction_method SHELXL
_refine_ls_goodness_of_fit_ref 0.924
_refine_ls_hydrogen_treatment refall
_refine_ls_number_parameters 282
_refine_ls_number_reflns 5560
_refine_ls_R_factor_gt 0.0473
_refine_ls_shift/su_max 0.0000
_refine_ls_structure_factor_coef Fsqd
_refine_ls_weighting_details 'w = 1/[\s^2^(Fo^2^)+(0.0550P)^2^+0.0000P] where P=(Fo^2^+2Fc^2^)/3'
_refine_ls_weighting_scheme calc
_refine_ls_wR_factor_ref 0.1462
_reflns_number_gt 2671
_reflns_number_total 5560
_reflns_threshold_expression F^2^>2.0\s(F^2^)
_cod_data_source_file om900421k_si_002.cif
_cod_data_source_block complex_6
_cod_original_cell_volume 2431.6(19)
_cod_original_formula_sum 'C22 H23 Cl Co O5 P Pt '
_cod_database_code 4069803

loop_
_symmetry_equiv_pos_site_id
_symmetry_equiv_pos_as_xyz
1 +X,+Y,+Z
2 1/2-X,1/2+Y,1/2-Z
3 -X,-Y,-Z
4 1/2+X,1/2-Y,1/2+Z

loop_
_atom_site_label
_atom_site_type_symbol
_atom_site_fract_x
_atom_site_fract_y
_atom_site_fract_z
_atom_site_U_iso_or_equiv
_atom_site_adp_type
_atom_site_occupancy
_atom_site_symmetry_multiplicity
_atom_site_calc_flag
_atom_site_refinement_flags
Pt(1) Pt 0.82565(5) 0.124897(16) 0.61418(5) 0.02875(14) Uani 1.00 1 d .
Co(1) Co 0.70302(18) 0.04181(6) 0.48174(19) 0.0360(3) Uani 1.00 1 d .
Cl(1) Cl 0.7185(3) 0.17625(12) 0.4076(3) 0.0413(7) Uani 1.00 1 d .
P(1) P 0.9126(3) 0.19822(11) 0.7315(3) 0.0313(6) Uani 1.00 1 d .
O(1) O 0.8765(9) 0.0685(3) 0.8820(9) 0.039(2) Uani 1.00 1 d .
O(2) O 0.4766(11) 0.1029(3) 0.5295(11) 0.056(2) Uani 1.00 1 d .
O(3) O 0.9467(10) 0.0690(3) 0.3880(10) 0.052(2) Uani 1.00 1 d .
O(4) O 0.5301(11) -0.0044(4) 0.2108(10) 0.063(2) Uani 1.00 1 d .
O(5) O 0.7717(11) -0.0432(3) 0.6885(10) 0.056(2) Uani 1.00 1 d .
C(1) C 0.9124(11) 0.0792(4) 0.7671(13) 0.035(2) Uani 1.00 1 d .
C(2) C 1.0440(14) 0.0480(4) 0.7746(14) 0.044(3) Uani 1.00 1 d .
C(3) C 1.1775(13) 0.0794(4) 0.8357(14) 0.039(2) Uani 1.00 1 d .
C(4) C 1.2273(17) 0.1069(5) 0.7395(17) 0.054(4) Uani 1.00 1 d .
C(5) C 1.3413(19) 0.1381(6) 0.781(2) 0.077(5) Uani 1.00 1 d .
C(6) C 1.4104(18) 0.1407(6) 0.922(2) 0.076(5) Uani 1.00 1 d .
C(7) C 1.3720(19) 0.1155(6) 1.0261(19) 0.077(6) Uani 1.00 1 d .
C(8) C 1.2467(17) 0.0825(5) 0.9784(16) 0.062(4) Uani 1.00 1 d .
C(9) C 0.7503(14) 0.0927(5) 0.9006(14) 0.045(3) Uani 1.00 1 d .
C(10) C 0.758(2) 0.0813(8) 1.0504(19) 0.111(9) Uani 1.00 1 d .
C(11) C 1.0369(15) 0.1933(4) 0.9070(14) 0.047(3) Uani 1.00 1 d .
C(12) C 1.0083(14) 0.2358(4) 0.6377(13) 0.042(3) Uani 1.00 1 d .
C(13) C 0.7743(12) 0.2392(4) 0.7570(11) 0.030(2) Uani 1.00 1 d .
C(14) C 0.6347(15) 0.2238(4) 0.7234(15) 0.048(3) Uani 1.00 1 d .
C(15) C 0.5301(14) 0.2555(4) 0.7468(14) 0.042(3) Uani 1.00 1 d .
C(16) C 0.5712(15) 0.3033(5) 0.8047(15) 0.049(3) Uani 1.00 1 d .
C(17) C 0.7072(17) 0.3181(5) 0.8361(16) 0.056(4) Uani 1.00 1 d .
C(18) C 0.8115(14) 0.2879(4) 0.8160(13) 0.038(2) Uani 1.00 1 d .
C(19) C 0.5703(15) 0.0804(5) 0.5153(15) 0.048(3) Uani 1.00 1 d .
C(20) C 0.8526(14) 0.0606(4) 0.4309(14) 0.042(3) Uani 1.00 1 d .
C(21) C 0.6018(13) 0.0141(4) 0.3187(14) 0.040(3) Uani 1.00 1 d .
C(22) C 0.7445(14) -0.0098(5) 0.6058(13) 0.043(3) Uani 1.00 1 d .
H(2A) H 1.0483 0.0179 0.8363 0.053 Uiso 1.00 1 c R
H(2B) H 1.0378 0.0360 0.6768 0.053 Uiso 1.00 1 c R
H(4) H 1.1786 0.1035 0.6392 0.065 Uiso 1.00 1 c R
H(5) H 1.3704 0.1573 0.7130 0.092 Uiso 1.00 1 c R
H(6) H 1.4925 0.1615 0.9519 0.091 Uiso 1.00 1 c R
H(7) H 1.4242 0.1192 1.1254 0.093 Uiso 1.00 1 c R
H(8) H 1.2154 0.0639 1.0459 0.074 Uiso 1.00 1 c R
H(9A) H 0.6626 0.0785 0.8319 0.054 Uiso 1.00 1 c R
H(9B) H 0.7518 0.1297 0.8851 0.054 Uiso 1.00 1 c R
H(10A) H 0.6756 0.0963 1.0705 0.133 Uiso 1.00 1 c R
H(10B) H 0.8452 0.0956 1.1166 0.133 Uiso 1.00 1 c R
H(10C) H 0.7570 0.0445 1.0638 0.133 Uiso 1.00 1 c R
H(11A) H 1.1163 0.1718 0.9039 0.057 Uiso 1.00 1 c R
H(11B) H 0.9907 0.1782 0.9722 0.057 Uiso 1.00 1 c R
H(11C) H 1.0723 0.2271 0.9419 0.057 Uiso 1.00 1 c R
H(12A) H 0.9485 0.2412 0.5378 0.050 Uiso 1.00 1 c R
H(12B) H 1.0951 0.2180 0.6387 0.050 Uiso 1.00 1 c R
H(12C) H 1.0330 0.2687 0.6859 0.050 Uiso 1.00 1 c R
H(14) H 0.6086 0.1911 0.6834 0.057 Uiso 1.00 1 c R
H(15) H 0.4344 0.2446 0.7238 0.051 Uiso 1.00 1 c R
H(16) H 0.5031 0.3255 0.8220 0.059 Uiso 1.00 1 c R
H(17) H 0.7321 0.3512 0.8742 0.068 Uiso 1.00 1 c R
H(18) H 0.9067 0.2996 0.8412 0.046 Uiso 1.00 1 c R

loop_
_atom_site_aniso_label
_atom_site_aniso_U_11
_atom_site_aniso_U_22
_atom_site_aniso_U_33
_atom_site_aniso_U_12
_atom_site_aniso_U_13
_atom_site_aniso_U_23
Pt(1) 0.0314(2) 0.02075(19) 0.0326(2) 0.0012(2) 0.00801(15) -0.0012(2)
Co(1) 0.0376(9) 0.0246(7) 0.0447(9) -0.0035(7) 0.0111(7) -0.0046(7)
Cl(1) 0.0463(18) 0.0348(15) 0.0395(17) 0.0039(13) 0.0087(15) 0.0062(13)
P(1) 0.0371(17) 0.0209(13) 0.0362(17) 0.0007(12) 0.0117(14) -0.0017(12)
O(1) 0.037(4) 0.039(4) 0.040(4) 0.016(3) 0.009(4) 0.016(3)
O(2) 0.058(6) 0.049(5) 0.064(6) 0.010(5) 0.022(5) -0.012(5)
O(3) 0.054(6) 0.043(5) 0.066(6) 0.000(4) 0.027(5) -0.013(4)
O(4) 0.066(7) 0.060(6) 0.053(6) -0.017(5) 0.006(5) -0.022(5)
O(5) 0.066(6) 0.038(5) 0.062(6) 0.003(5) 0.016(5) 0.017(5)
C(1) 0.017(5) 0.031(6) 0.050(7) -0.014(4) -0.001(5) -0.008(5)
C(2) 0.044(7) 0.035(6) 0.047(7) 0.005(6) 0.006(6) 0.003(6)
C(3) 0.034(7) 0.029(6) 0.051(7) 0.006(5) 0.008(6) -0.002(5)
C(4) 0.069(10) 0.036(6) 0.069(10) -0.016(6) 0.039(8) -0.018(6)
C(5) 0.056(10) 0.075(12) 0.108(16) -0.016(9) 0.040(11) -0.022(11)
C(6) 0.044(9) 0.050(9) 0.127(18) -0.004(7) 0.019(11) -0.005(10)
C(7) 0.076(12) 0.062(11) 0.065(10) 0.034(9) -0.018(9) -0.030(8)
C(8) 0.063(10) 0.052(9) 0.054(9) 0.018(8) -0.006(8) -0.005(7)
C(9) 0.044(8) 0.038(7) 0.058(9) 0.004(6) 0.024(7) 0.018(6)
C(10) 0.107(16) 0.16(2) 0.087(13) 0.094(16) 0.066(13) 0.063(14)
C(11) 0.058(9) 0.032(6) 0.055(8) -0.004(6) 0.022(7) -0.016(5)
C(12) 0.049(8) 0.042(7) 0.033(6) -0.004(6) 0.011(6) -0.010(5)
C(13) 0.033(6) 0.023(5) 0.032(6) 0.009(4) 0.007(5) 0.001(4)
C(14) 0.062(9) 0.026(6) 0.069(9) -0.001(6) 0.040(8) 0.000(6)
C(15) 0.036(7) 0.043(7) 0.054(8) 0.010(5) 0.024(6) 0.008(6)
C(16) 0.050(8) 0.043(7) 0.064(9) 0.003(6) 0.031(7) -0.012(6)
C(17) 0.075(11) 0.039(7) 0.061(9) 0.011(7) 0.030(9) 0.001(6)
C(18) 0.042(7) 0.024(5) 0.050(7) -0.001(5) 0.015(6) -0.001(5)
C(19) 0.049(8) 0.039(7) 0.057(9) -0.004(6) 0.021(7) -0.009(6)
C(20) 0.048(8) 0.029(6) 0.046(7) -0.000(5) 0.013(6) -0.008(5)
C(21) 0.032(7) 0.032(6) 0.055(8) 0.009(5) 0.014(6) -0.002(6)
C(22) 0.040(7) 0.046(7) 0.037(7) -0.008(6) 0.003(5) -0.004(6)

loop_
_atom_type_symbol
_atom_type_description
_atom_type_scat_dispersion_real
_atom_type_scat_dispersion_imag
_atom_type_scat_source
C C 0.003 0.002
;
International Tables for Crystallography
(1992, Vol. C, Tables 4.2.6.8 and 6.1.1.4)
;
H H 0.000 0.000
;
International Tables for Crystallography
(1992, Vol. C, Table 6.1.1.4)
;
Cl Cl 0.148 0.159
;
International Tables for Crystallography
(1992, Vol. C, Tables 4.2.6.8 and 6.1.1.4)
;
Co Co 0.349 0.972
;
International Tables for Crystallography
(1992, Vol. C, Tables 4.2.6.8 and 6.1.1.4)
;
O O 0.011 0.006
;
International Tables for Crystallography
(1992, Vol. C, Tables 4.2.6.8 and 6.1.1.4)
;
P P 0.102 0.094
;
International Tables for Crystallography
(1992, Vol. C, Tables 4.2.6.8 and 6.1.1.4)
;
Pt Pt -1.703 8.390
;
International Tables for Crystallography
(1992, Vol. C, Tables 4.2.6.8 and 6.1.1.4)
;

loop_
_geom_angle_atom_site_label_1
_geom_angle_atom_site_label_2
_geom_angle_atom_site_label_3
_geom_angle
_geom_angle_publ_flag
Co(1) Pt(1) Cl(1) 92.48(8) yes
Co(1) Pt(1) P(1) 174.88(10) yes
Co(1) Pt(1) C(1) 83.3(3) yes
Cl(1) Pt(1) P(1) 86.58(10) yes
Cl(1) Pt(1) C(1) 174.8(4) yes
P(1) Pt(1) C(1) 97.9(3) yes
Pt(1) Co(1) C(19) 71.8(4) yes
Pt(1) Co(1) C(20) 67.0(4) yes
Pt(1) Co(1) C(21) 146.7(4) yes
Pt(1) Co(1) C(22) 109.2(4) yes
C(19) Co(1) C(20) 128.8(6) yes
C(19) Co(1) C(21) 99.3(6) yes
C(19) Co(1) C(22) 109.7(7) yes
C(20) Co(1) C(21) 98.7(6) yes
C(20) Co(1) C(22) 111.6(6) yes
C(21) Co(1) C(22) 104.0(5) yes
Pt(1) P(1) C(11) 117.5(4) yes
Pt(1) P(1) C(12) 112.8(4) yes
Pt(1) P(1) C(13) 112.9(3) yes
C(11) P(1) C(12) 102.3(6) yes
C(11) P(1) C(13) 103.6(6) yes
C(12) P(1) C(13) 106.4(5) yes
C(1) O(1) C(9) 119.2(9) yes
Pt(1) C(1) O(1) 129.1(9) yes
Pt(1) C(1) C(2) 123.3(10) yes
O(1) C(1) C(2) 107.6(9) yes
C(1) C(2) C(3) 110.7(10) yes
C(1) C(2) H(2A) 109.5 yes
C(1) C(2) H(2B) 109.5 yes
C(3) C(2) H(2A) 109.5 yes
C(3) C(2) H(2B) 109.5 yes
H(2A) C(2) H(2B) 108.1 yes
C(2) C(3) C(4) 118.0(11) yes
C(2) C(3) C(8) 122.5(13) yes
C(4) C(3) C(8) 119.4(12) yes
C(3) C(4) C(5) 123.7(15) yes
C(3) C(4) H(4) 118.2 yes
C(5) C(4) H(4) 118.2 yes
C(4) C(5) C(6) 117(2) yes
C(4) C(5) H(5) 121.6 yes
C(6) C(5) H(5) 121.6 yes
C(5) C(6) C(7) 124.9(17) yes
C(5) C(6) H(6) 117.6 yes
C(7) C(6) H(6) 117.6 yes
C(6) C(7) C(8) 117.3(15) yes
C(6) C(7) H(7) 121.4 yes
C(8) C(7) H(7) 121.4 yes
C(3) C(8) C(7) 118.0(15) yes
C(3) C(8) H(8) 121.0 yes
C(7) C(8) H(8) 121.0 yes
O(1) C(9) C(10) 105.0(11) yes
O(1) C(9) H(9A) 110.7 yes
O(1) C(9) H(9B) 110.7 yes
C(10) C(9) H(9A) 110.7 yes
C(10) C(9) H(9B) 110.7 yes
H(9A) C(9) H(9B) 108.8 yes
C(9) C(10) H(10A) 109.5 yes
C(9) C(10) H(10B) 109.5 yes
C(9) C(10) H(10C) 109.5 yes
H(10A) C(10) H(10B) 109.5 yes
H(10A) C(10) H(10C) 109.5 yes
H(10B) C(10) H(10C) 109.5 yes
P(1) C(11) H(11A) 109.5 yes
P(1) C(11) H(11B) 109.5 yes
P(1) C(11) H(11C) 109.5 yes
H(11A) C(11) H(11B) 109.5 yes
H(11A) C(11) H(11C) 109.5 yes
H(11B) C(11) H(11C) 109.5 yes
P(1) C(12) H(12A) 109.5 yes
P(1) C(12) H(12B) 109.5 yes
P(1) C(12) H(12C) 109.5 yes
H(12A) C(12) H(12B) 109.5 yes
H(12A) C(12) H(12C) 109.5 yes
H(12B) C(12) H(12C) 109.5 yes
P(1) C(13) C(14) 122.4(9) yes
P(1) C(13) C(18) 119.0(9) yes
C(14) C(13) C(18) 118.5(12) yes
C(13) C(14) C(15) 121.7(11) yes
C(13) C(14) H(14) 119.2 yes
C(15) C(14) H(14) 119.2 yes
C(14) C(15) C(16) 117.9(12) yes
C(14) C(15) H(15) 121.0 yes
C(16) C(15) H(15) 121.1 yes
C(15) C(16) C(17) 120.1(14) yes
C(15) C(16) H(16) 119.9 yes
C(17) C(16) H(16) 119.9 yes
C(16) C(17) C(18) 123.2(13) yes
C(16) C(17) H(17) 118.4 yes
C(18) C(17) H(17) 118.4 yes
C(13) C(18) C(17) 118.5(12) yes
C(13) C(18) H(18) 120.7 yes
C(17) C(18) H(18) 120.7 yes
Co(1) C(19) O(2) 174.6(12) yes
Co(1) C(20) O(3) 173.3(11) yes
Co(1) C(21) O(4) 177.8(13) yes
Co(1) C(22) O(5) 179.1(13) yes

loop_
_geom_bond_atom_site_label_1
_geom_bond_atom_site_label_2
_geom_bond_distance
_geom_bond_publ_flag
Pt(1) Co(1) 2.6404(16) yes
Pt(1) Cl(1) 2.386(3) yes
Pt(1) P(1) 2.276(2) yes
Pt(1) C(1) 1.901(11) yes
Co(1) C(19) 1.776(16) yes
Co(1) C(20) 1.780(16) yes
Co(1) C(21) 1.754(12) yes
Co(1) C(22) 1.783(13) yes
P(1) C(11) 1.774(12) yes
P(1) C(12) 1.811(15) yes
P(1) C(13) 1.826(13) yes
O(1) C(1) 1.312(17) yes
O(1) C(9) 1.469(18) yes
O(2) C(19) 1.150(19) yes
O(3) C(20) 1.16(2) yes
O(4) C(21) 1.176(15) yes
O(5) C(22) 1.169(16) yes
C(1) C(2) 1.527(18) yes
C(2) C(3) 1.517(17) yes
C(2) H(2A) 0.990 yes
C(2) H(2B) 0.990 yes
C(3) C(4) 1.40(2) yes
C(3) C(8) 1.348(19) yes
C(4) C(5) 1.35(2) yes
C(4) H(4) 0.950 yes
C(5) C(6) 1.33(3) yes
C(5) H(5) 0.950 yes
C(6) C(7) 1.37(3) yes
C(6) H(6) 0.950 yes
C(7) C(8) 1.47(2) yes
C(7) H(7) 0.950 yes
C(8) H(8) 0.950 yes
C(9) C(10) 1.47(2) yes
C(9) H(9A) 0.990 yes
C(9) H(9B) 0.990 yes
C(10) H(10A) 0.980 yes
C(10) H(10B) 0.980 yes
C(10) H(10C) 0.980 yes
C(11) H(11A) 0.980 yes
C(11) H(11B) 0.980 yes
C(11) H(11C) 0.980 yes
C(12) H(12A) 0.980 yes
C(12) H(12B) 0.980 yes
C(12) H(12C) 0.980 yes
C(13) C(14) 1.381(19) yes
C(13) C(18) 1.411(15) yes
C(14) C(15) 1.41(2) yes
C(14) H(14) 0.950 yes
C(15) C(16) 1.388(18) yes
C(15) H(15) 0.950 yes
C(16) C(17) 1.35(2) yes
C(16) H(16) 0.950 yes
C(17) C(18) 1.37(2) yes
C(17) H(17) 0.950 yes
C(18) H(18) 0.950 yes

loop_
_geom_contact_atom_site_label_1
_geom_contact_atom_site_label_2
_geom_contact_distance
_geom_contact_site_symmetry_2
Cl(1) H(11C) 3.006 4_454
Cl(1) H(12C) 2.771 4_454
Cl(1) H(16) 3.192 4_554
Cl(1) H(18) 3.026 4_454
O(1) H(2A) 3.471 3_757
O(2) O(5) 3.129(13) 3_656
O(2) C(5) 3.29(2) 1_455
O(2) C(17) 3.447(17) 4_454
O(2) C(22) 3.283(16) 3_656
O(2) H(4) 3.453 1_455
O(2) H(5) 2.754 1_455
O(2) H(17) 2.709 4_454
O(2) H(18) 3.112 4_454
O(3) O(5) 3.188(16) 3_756
O(3) C(2) 3.486(16) 3_756
O(3) C(10) 3.256(19) 1_554
O(3) C(22) 3.425(18) 3_756
O(3) H(2A) 3.183 3_756
O(3) H(2B) 2.858 3_756
O(3) H(10A) 3.482 1_554
O(3) H(10B) 2.618 1_554
O(3) H(10C) 3.199 1_554
O(3) H(16) 2.952 4_554
O(3) H(17) 3.569 4_554
O(4) C(4) 3.552(19) 3_756
O(4) C(9) 3.529(17) 3_656
O(4) H(7) 3.447 1_454
O(4) H(8) 3.526 1_454
O(4) H(9A) 2.675 3_656
O(4) H(10A) 3.506 1_554
O(4) H(10C) 3.296 1_554
O(4) H(10C) 3.409 3_656
O(5) O(2) 3.129(13) 3_656
O(5) O(3) 3.188(16) 3_756
O(5) C(8) 3.48(2) 3_757
O(5) C(19) 3.493(16) 3_656
O(5) H(8) 2.616 3_757
O(5) H(17) 2.851 2_646
C(2) O(3) 3.486(16) 3_756
C(2) H(10C) 3.223 3_757
C(3) H(10C) 3.417 3_757
C(4) O(4) 3.552(19) 3_756
C(5) O(2) 3.29(2) 1_655
C(5) H(9A) 3.452 1_655
C(5) H(14) 3.394 1_655
C(5) H(15) 3.063 1_655
C(6) H(9A) 3.337 1_655
C(6) H(9B) 3.533 1_655
C(6) H(10A) 2.830 1_655
C(6) H(12A) 3.299 4_555
C(6) H(12C) 3.448 4_555
C(6) H(15) 3.407 1_655
C(7) H(10A) 2.953 1_655
C(7) H(12C) 3.573 4_555
C(8) O(5) 3.48(2) 3_757
C(8) H(10C) 3.376 3_757
C(9) O(4) 3.529(17) 3_656
C(9) H(6) 3.306 1_455
C(10) O(3) 3.256(19) 1_556
C(10) C(20) 3.58(2) 1_556
C(10) H(2A) 3.232 3_757
C(10) H(6) 3.278 1_455
C(12) H(6) 3.237 4_454
C(12) H(16) 3.470 4_554
C(13) H(11C) 3.225 4_454
C(14) H(5) 3.134 1_455
C(14) H(6) 3.419 1_455
C(14) H(11B) 3.540 4_454
C(14) H(11C) 2.925 4_454
C(15) H(5) 3.002 1_455
C(15) H(6) 3.284 1_455
C(15) H(11B) 3.122 4_454
C(15) H(11C) 3.172 4_454
C(15) H(12A) 3.195 4_455
C(16) H(10B) 3.597 4_454
C(16) H(11B) 3.130 4_454
C(16) H(12A) 3.132 4_455
C(16) H(12B) 3.247 4_455
C(17) O(2) 3.447(17) 4_555
C(17) H(5) 3.584 4_455
C(17) H(11B) 3.529 4_454
C(18) H(7) 3.472 4_454
C(19) O(5) 3.493(16) 3_656
C(19) C(22) 3.509(19) 3_656
C(20) C(10) 3.58(2) 1_554
C(20) H(2B) 3.085 3_756
C(20) H(10A) 3.533 1_554
C(20) H(10B) 3.186 1_554
C(20) H(10C) 3.436 1_554
C(21) H(7) 3.503 1_454
C(21) H(9A) 3.548 3_656
C(21) H(10A) 3.502 1_554
C(21) H(10C) 3.415 1_554
C(22) O(2) 3.283(16) 3_656
C(22) O(3) 3.425(18) 3_756
C(22) C(19) 3.509(19) 3_656
C(22) H(8) 3.596 3_757
H(2A) O(1) 3.471 3_757
H(2A) O(3) 3.183 3_756
H(2A) C(10) 3.232 3_757
H(2A) H(10B) 3.160 3_757
H(2A) H(10C) 2.493 3_757
H(2B) O(3) 2.858 3_756
H(2B) C(20) 3.085 3_756
H(2B) H(10C) 3.441 3_757
H(4) O(2) 3.453 1_655
H(4) H(16) 3.571 4_554
H(4) H(17) 3.049 4_554
H(5) O(2) 2.754 1_655
H(5) C(14) 3.134 1_655
H(5) C(15) 3.002 1_655
H(5) C(17) 3.584 4_554
H(5) H(9A) 3.461 1_655
H(5) H(14) 2.629 1_655
H(5) H(15) 2.382 1_655
H(5) H(17) 3.167 4_554
H(6) C(9) 3.306 1_655
H(6) C(10) 3.278 1_655
H(6) C(12) 3.237 4_555
H(6) C(14) 3.419 1_655
H(6) C(15) 3.284 1_655
H(6) H(9A) 3.208 1_655
H(6) H(9B) 2.972 1_655
H(6) H(10A) 2.507 1_655
H(6) H(12A) 2.779 4_555
H(6) H(12C) 2.864 4_555
H(6) H(14) 3.278 1_655
H(6) H(15) 3.049 1_655
H(7) O(4) 3.447 1_656
H(7) C(18) 3.472 4_555
H(7) C(21) 3.503 1_656
H(7) H(10A) 2.782 1_655
H(7) H(12C) 3.142 4_555
H(7) H(18) 3.052 4_555
H(8) O(4) 3.526 1_656
H(8) O(5) 2.616 3_757
H(8) C(22) 3.596 3_757
H(8) H(10C) 3.098 3_757
H(9A) O(4) 2.675 3_656
H(9A) C(5) 3.452 1_455
H(9A) C(6) 3.337 1_455
H(9A) C(21) 3.548 3_656
H(9A) H(5) 3.461 1_455
H(9A) H(6) 3.208 1_455
H(9B) C(6) 3.533 1_455
H(9B) H(6) 2.972 1_455
H(10A) O(3) 3.482 1_556
H(10A) O(4) 3.506 1_556
H(10A) C(6) 2.830 1_455
H(10A) C(7) 2.953 1_455
H(10A) C(20) 3.533 1_556
H(10A) C(21) 3.502 1_556
H(10A) H(6) 2.507 1_455
H(10A) H(7) 2.782 1_455
H(10B) O(3) 2.618 1_556
H(10B) C(16) 3.597 4_555
H(10B) C(20) 3.186 1_556
H(10B) H(2A) 3.160 3_757
H(10B) H(16) 2.974 4_555
H(10C) O(3) 3.199 1_556
H(10C) O(4) 3.296 1_556
H(10C) O(4) 3.409 3_656
H(10C) C(2) 3.223 3_757
H(10C) C(3) 3.417 3_757
H(10C) C(8) 3.376 3_757
H(10C) C(20) 3.436 1_556
H(10C) C(21) 3.415 1_556
H(10C) H(2A) 2.493 3_757
H(10C) H(2B) 3.441 3_757
H(10C) H(8) 3.098 3_757
H(11B) C(14) 3.540 4_555
H(11B) C(15) 3.122 4_555
H(11B) C(16) 3.130 4_555
H(11B) C(17) 3.529 4_555
H(11B) H(15) 3.373 4_555
H(11B) H(16) 3.384 4_555
H(11C) Cl(1) 3.006 4_555
H(11C) C(13) 3.225 4_555
H(11C) C(14) 2.925 4_555
H(11C) C(15) 3.172 4_555
H(11C) H(14) 3.135 4_555
H(11C) H(15) 3.523 4_555
H(12A) C(6) 3.299 4_454
H(12A) C(15) 3.195 4_554
H(12A) C(16) 3.132 4_554
H(12A) H(6) 2.779 4_454
H(12A) H(15) 3.051 4_554
H(12A) H(16) 2.925 4_554
H(12B) C(16) 3.247 4_554
H(12B) H(15) 3.282 1_655
H(12B) H(16) 3.154 4_554
H(12C) Cl(1) 2.771 4_555
H(12C) C(6) 3.448 4_454
H(12C) C(7) 3.573 4_454
H(12C) H(6) 2.864 4_454
H(12C) H(7) 3.142 4_454
H(14) C(5) 3.394 1_455
H(14) H(5) 2.629 1_455
H(14) H(6) 3.278 1_455
H(14) H(11C) 3.135 4_454
H(14) H(18) 3.322 4_454
H(15) C(5) 3.063 1_455
H(15) C(6) 3.407 1_455
H(15) H(5) 2.382 1_455
H(15) H(6) 3.049 1_455
H(15) H(11B) 3.373 4_454
H(15) H(11C) 3.523 4_454
H(15) H(12A) 3.051 4_455
H(15) H(12B) 3.282 1_455
H(16) Cl(1) 3.192 4_455
H(16) O(3) 2.952 4_455
H(16) C(12) 3.470 4_455
H(16) H(4) 3.571 4_455
H(16) H(10B) 2.974 4_454
H(16) H(11B) 3.384 4_454
H(16) H(12A) 2.925 4_455
H(16) H(12B) 3.154 4_455
H(17) O(2) 2.709 4_555
H(17) O(3) 3.569 4_455
H(17) O(5) 2.851 2_656
H(17) H(4) 3.049 4_455
H(17) H(5) 3.167 4_455
H(18) Cl(1) 3.026 4_555
H(18) O(2) 3.112 4_555
H(18) H(7) 3.052 4_454
H(18) H(14) 3.322 4_555

loop_
_geom_torsion_atom_site_label_1
_geom_torsion_atom_site_label_2
_geom_torsion_atom_site_label_3
_geom_torsion_atom_site_label_4
_geom_torsion
Cl(1) Pt(1) Co(1) C(19) -70.7(5)
Cl(1) Pt(1) Co(1) C(20) 78.1(4)
Cl(1) Pt(1) Co(1) C(21) 8.4(8)
Cl(1) Pt(1) Co(1) C(22) -175.8(5)
Co(1) Pt(1) P(1) C(11) 108.6(10)
Co(1) Pt(1) P(1) C(12) -132.7(10)
Co(1) Pt(1) P(1) C(13) -12.0(11)
P(1) Pt(1) Co(1) C(19) 8.6(11)
P(1) Pt(1) Co(1) C(20) 157.4(10)
P(1) Pt(1) Co(1) C(21) 87.6(13)
P(1) Pt(1) Co(1) C(22) -96.6(11)
Co(1) Pt(1) C(1) O(1) -98.0(10)
Co(1) Pt(1) C(1) C(2) 82.7(9)
C(1) Pt(1) Co(1) C(19) 112.4(6)
C(1) Pt(1) Co(1) C(20) -98.8(5)
C(1) Pt(1) Co(1) C(21) -168.5(9)
C(1) Pt(1) Co(1) C(22) 7.3(6)
Cl(1) Pt(1) P(1) C(11) -171.9(6)
Cl(1) Pt(1) P(1) C(12) -53.2(4)
Cl(1) Pt(1) P(1) C(13) 67.6(4)
Cl(1) Pt(1) C(1) O(1) -134(3)
Cl(1) Pt(1) C(1) C(2) 46(4)
P(1) Pt(1) C(1) O(1) 77.0(10)
P(1) Pt(1) C(1) C(2) -102.3(9)
C(1) Pt(1) P(1) C(11) 5.4(7)
C(1) Pt(1) P(1) C(12) 124.1(6)
C(1) Pt(1) P(1) C(13) -115.2(5)
Pt(1) Co(1) C(19) O(2) 166(13)
Pt(1) Co(1) C(20) O(3) -175(8)
Pt(1) Co(1) C(21) O(4) -100(30)
Pt(1) Co(1) C(22) O(5) 33(69)
C(19) Co(1) C(20) O(3) -136(8)
C(20) Co(1) C(19) O(2) 128(13)
C(19) Co(1) C(21) O(4) -29(30)
C(21) Co(1) C(19) O(2) 19(13)
C(19) Co(1) C(22) O(5) -44(102)
C(22) Co(1) C(19) O(2) -90(13)
C(20) Co(1) C(21) O(4) -161(25)
C(21) Co(1) C(20) O(3) -26(8)
C(20) Co(1) C(22) O(5) 105(102)
C(22) Co(1) C(20) O(3) 83(8)
C(21) Co(1) C(22) O(5) -150(68)
C(22) Co(1) C(21) O(4) 84(30)
Pt(1) P(1) C(13) C(14) 7.2(12)
Pt(1) P(1) C(13) C(18) -174.1(8)
C(11) P(1) C(13) C(14) -121.0(11)
C(11) P(1) C(13) C(18) 57.7(11)
C(12) P(1) C(13) C(14) 131.5(11)
C(12) P(1) C(13) C(18) -49.8(10)
C(1) O(1) C(9) C(10) -168.5(12)
C(9) O(1) C(1) Pt(1) 2.0(14)
C(9) O(1) C(1) C(2) -178.6(9)
Pt(1) C(1) C(2) C(3) 82.1(12)
O(1) C(1) C(2) C(3) -97.3(12)
C(1) C(2) C(3) C(4) -90.0(15)
C(1) C(2) C(3) C(8) 88.3(15)
C(2) C(3) C(4) C(5) 176.8(15)
C(2) C(3) C(8) C(7) -177.8(13)
C(4) C(3) C(8) C(7) 0.6(18)
C(8) C(3) C(4) C(5) -2(2)
C(3) C(4) C(5) C(6) 2(2)
C(4) C(5) C(6) C(7) -2(2)
C(5) C(6) C(7) C(8) 1(2)
C(6) C(7) C(8) C(3) -0.4(18)
P(1) C(13) C(14) C(15) 178.5(10)
P(1) C(13) C(18) C(17) -179.3(10)
C(14) C(13) C(18) C(17) -0.6(15)
C(18) C(13) C(14) C(15) -0.1(17)
C(13) C(14) C(15) C(16) 0.3(15)
C(14) C(15) C(16) C(17) 0.2(17)
C(15) C(16) C(17) C(18) -1.0(18)
C(16) C(17) C(18) C(13) 1.2(18)
